data_4333450
loop_
_publ_author_name
'Wang, Jun-Jieh'
'Holm, R. H.'

_publ_section_title
;
 Silylation, Sulfidation, and Benzene-1,2-dithiolate Complexation
 Reactions of Oxo- and Oxosulfidomolybdates(VI) and -Tungstates(VI)
;
_journal_issue 26
_journal_name_full 'Inorganic Chemistry'
_journal_page_first 11156
_journal_page_last 11164
_journal_paper_doi 10.1021/ic701294y
_journal_volume 46
_journal_year 2007
_chemical_formula_moiety '(C8 H20 N 1+), (C18 H15 Mo O3 S Si 1-)'
_chemical_formula_sum 'C26 H35 Mo N O3 S Si'
_chemical_formula_weight 565.64
_chemical_name_systematic
; 
 ? 
;
_space_group_IT_number 2
_symmetry_cell_setting triclinic
_symmetry_Int_Tables_number 2
_symmetry_space_group_name_Hall '-P 1'
_symmetry_space_group_name_H-M 'P -1'
_atom_sites_solution_hydrogens geom
_atom_sites_solution_primary direct
_atom_sites_solution_secondary difmap
_audit_creation_method SHELXL-97
_cell_angle_alpha 100.911(2)
_cell_angle_beta 92.755(2)
_cell_angle_gamma 113.094(2)
_cell_formula_units_Z 2
_cell_length_a 8.5965(8)
_cell_length_b 9.2168(9)
_cell_length_c 19.4188(18)
_cell_measurement_temperature 193(2)
_cell_volume 1376.9(2)
_computing_cell_refinement 'SMART (Bruker, 2001)'
_computing_data_collection 'SMART (Bruker, 2001)'
_computing_data_reduction 'SAINT (Bruker, 2003)'
_computing_molecular_graphics 'SHELXTL (Bruker, 2000)'
_computing_publication_material 'SHELXTL (Bruker, 2000)'
_computing_structure_refinement 'SHELXL-97 (Sheldrick, 1997)'
_computing_structure_solution 'SHELXS-97 (Sheldrick, 1990)'
_diffrn_ambient_temperature 193(2)
_diffrn_measured_fraction_theta_full 0.976
_diffrn_measured_fraction_theta_max 0.976
_diffrn_measurement_device_type 'Bruker Smart APEX CCD'
_diffrn_measurement_method '\w scans, 0.3\% rotations'
_diffrn_radiation_monochromator graphite
_diffrn_radiation_source 'normal-focus sealed tube'
_diffrn_radiation_type MoK\a
_diffrn_radiation_wavelength 0.71073
_diffrn_reflns_av_R_equivalents 0.0139
_diffrn_reflns_av_sigmaI/netI 0.0275
_diffrn_reflns_limit_h_max 7
_diffrn_reflns_limit_h_min -10
_diffrn_reflns_limit_k_max 10
_diffrn_reflns_limit_k_min -10
_diffrn_reflns_limit_l_max 18
_diffrn_reflns_limit_l_min -23
_diffrn_reflns_number 7229
_diffrn_reflns_theta_full 25.00
_diffrn_reflns_theta_max 25.00
_diffrn_reflns_theta_min 1.08
_diffrn_standards_decay_% 0
_exptl_absorpt_coefficient_mu 0.622
_exptl_absorpt_correction_T_max 0.9125
_exptl_absorpt_correction_T_min 0.8354
_exptl_absorpt_correction_type multi-scan
_exptl_absorpt_process_details 'SADABS (Sheldrick, 2002)'
_exptl_crystal_colour yellow-orange
_exptl_crystal_density_diffrn 1.364
_exptl_crystal_density_method 'not measured'
_exptl_crystal_description plate
_exptl_crystal_F_000 588
_exptl_crystal_size_max 0.30
_exptl_crystal_size_mid 0.20
_exptl_crystal_size_min 0.15
_refine_diff_density_max 0.881
_refine_diff_density_min -0.800
_refine_diff_density_rms 0.086
_refine_ls_extinction_method none
_refine_ls_goodness_of_fit_ref 1.080
_refine_ls_hydrogen_treatment constr
_refine_ls_matrix_type full
_refine_ls_number_parameters 302
_refine_ls_number_reflns 4728
_refine_ls_number_restraints 0
_refine_ls_restrained_S_all 1.080
_refine_ls_R_factor_all 0.0532
_refine_ls_R_factor_gt 0.0490
_refine_ls_shift/su_max 0.000
_refine_ls_shift/su_mean 0.000
_refine_ls_structure_factor_coef Fsqd
_refine_ls_weighting_details 'calc w=1/[\s^2^(Fo^2^)+(0.0744P)^2^+2.2244P] where P=(Fo^2^+2Fc^2^)/3'
_refine_ls_weighting_scheme calc
_refine_ls_wR_factor_gt 0.1347
_refine_ls_wR_factor_ref 0.1383
_reflns_number_gt 4358
_reflns_number_total 4728
_reflns_threshold_expression I>2\s(I)
_cod_data_source_file ic701294ysup2.cif
_cod_data_source_block 2b
_cod_original_sg_symbol_H-M P-1
_cod_database_code 4333450

loop_
_symmetry_equiv_pos_as_xyz
'x, y, z'
'-x, -y, -z'

loop_
_atom_site_label
_atom_site_type_symbol
_atom_site_fract_x
_atom_site_fract_y
_atom_site_fract_z
_atom_site_U_iso_or_equiv
_atom_site_adp_type
_atom_site_occupancy
_atom_site_symmetry_multiplicity
_atom_site_calc_flag
_atom_site_refinement_flags
Mo1 Mo 0.23170(5) -0.11565(4) 0.156685(18) 0.04258(15) Uani 1 1 d .
S1 S 0.4199(3) -0.2052(2) 0.16786(11) 0.0898(5) Uani 1 1 d .
O1 O 0.0289(5) -0.2835(4) 0.1275(2) 0.0755(11) Uani 1 1 d .
O2 O 0.2764(5) -0.0058(5) 0.09232(18) 0.0695(10) Uani 1 1 d .
O3 O 0.2241(4) 0.0219(3) 0.24036(15) 0.0448(7) Uani 1 1 d .
Si1 Si 0.19806(13) 0.08536(11) 0.32096(5) 0.0293(2) Uani 1 1 d .
C1 C 0.0077(5) -0.0742(4) 0.3443(2) 0.0321(8) Uani 1 1 d .
C2 C -0.1350(5) -0.1669(5) 0.2935(2) 0.0449(10) Uani 1 1 d .
H2 H -0.1344 -0.1473 0.2471 0.054 Uiso 1 1 calc R
C3 C -0.2778(6) -0.2871(6) 0.3094(3) 0.0529(11) Uani 1 1 d .
H3 H -0.3741 -0.3481 0.2743 0.063 Uiso 1 1 calc R
C4 C -0.2796(6) -0.3178(5) 0.3759(3) 0.0497(11) Uani 1 1 d .
H4 H -0.3766 -0.4012 0.3866 0.060 Uiso 1 1 calc R
C5 C -0.1405(6) -0.2276(5) 0.4272(2) 0.0443(10) Uani 1 1 d .
H5 H -0.1419 -0.2483 0.4733 0.053 Uiso 1 1 calc R
C6 C 0.0006(5) -0.1072(4) 0.4114(2) 0.0362(8) Uani 1 1 d .
H6 H 0.0953 -0.0453 0.4472 0.043 Uiso 1 1 calc R
C7 C 0.3936(5) 0.1328(4) 0.38243(19) 0.0309(8) Uani 1 1 d .
C8 C 0.4796(5) 0.0313(5) 0.3748(2) 0.0417(9) Uani 1 1 d .
H8 H 0.4398 -0.0617 0.3368 0.050 Uiso 1 1 calc R
C9 C 0.6228(6) 0.0637(5) 0.4217(3) 0.0481(11) Uani 1 1 d .
H9 H 0.6796 -0.0070 0.4157 0.058 Uiso 1 1 calc R
C10 C 0.6820(5) 0.1980(5) 0.4769(2) 0.0456(10) Uani 1 1 d .
H10 H 0.7800 0.2202 0.5088 0.055 Uiso 1 1 calc R
C11 C 0.5996(6) 0.3005(5) 0.4860(2) 0.0463(10) Uani 1 1 d .
H11 H 0.6404 0.3933 0.5242 0.056 Uiso 1 1 calc R
C12 C 0.4563(5) 0.2671(5) 0.4389(2) 0.0385(9) Uani 1 1 d .
H12 H 0.3998 0.3380 0.4456 0.046 Uiso 1 1 calc R
C13 C 0.1614(5) 0.2738(4) 0.32718(19) 0.0306(7) Uani 1 1 d .
C14 C 0.0367(5) 0.2994(5) 0.3635(2) 0.0407(9) Uani 1 1 d .
H14 H -0.0363 0.2167 0.3843 0.049 Uiso 1 1 calc R
C15 C 0.0154(6) 0.4431(6) 0.3704(2) 0.0491(10) Uani 1 1 d .
H15 H -0.0707 0.4582 0.3959 0.059 Uiso 1 1 calc R
C16 C 0.1181(6) 0.5620(5) 0.3406(2) 0.0496(11) Uani 1 1 d .
H16 H 0.1026 0.6597 0.3448 0.060 Uiso 1 1 calc R
C17 C 0.2455(6) 0.5414(5) 0.3040(3) 0.0504(11) Uani 1 1 d .
H17 H 0.3178 0.6249 0.2834 0.061 Uiso 1 1 calc R
C18 C 0.2664(5) 0.3981(5) 0.2976(2) 0.0399(9) Uani 1 1 d .
H18 H 0.3538 0.3843 0.2727 0.048 Uiso 1 1 calc R
N1 N 0.8249(6) 0.2372(6) 0.1105(2) 0.0690(13) Uani 1 1 d .
C19 C 0.8416(8) 0.3478(7) 0.1802(3) 0.0701(15) Uani 1 1 d .
H19A H 0.8645 0.4571 0.1724 0.084 Uiso 1 1 calc R
H19B H 0.9414 0.3567 0.2111 0.084 Uiso 1 1 calc R
C20 C 0.6854(9) 0.2936(9) 0.2184(3) 0.088(2) Uani 1 1 d .
H20A H 0.7054 0.3725 0.2631 0.132 Uiso 1 1 calc R
H20B H 0.6641 0.1874 0.2281 0.132 Uiso 1 1 calc R
H20C H 0.5860 0.2861 0.1886 0.132 Uiso 1 1 calc R
C21 C 0.8261(10) 0.0744(8) 0.1276(4) 0.105(3) Uani 1 1 d .
H21A H 0.9289 0.1051 0.1619 0.126 Uiso 1 1 calc R
H21B H 0.7256 0.0261 0.1517 0.126 Uiso 1 1 calc R
C22 C 0.8244(11) -0.0522(10) 0.0685(5) 0.110(3) Uani 1 1 d .
H22A H 0.8119 -0.1490 0.0858 0.166 Uiso 1 1 calc R
H22B H 0.9317 -0.0130 0.0484 0.166 Uiso 1 1 calc R
H22C H 0.7286 -0.0792 0.0320 0.166 Uiso 1 1 calc R
C23 C 0.9781(8) 0.3101(9) 0.0718(4) 0.0820(18) Uani 1 1 d .
H23A H 0.9554 0.2390 0.0240 0.098 Uiso 1 1 calc R
H23B H 0.9843 0.4162 0.0654 0.098 Uiso 1 1 calc R
C24 C 1.1484(9) 0.3349(9) 0.1054(4) 0.095(2) Uani 1 1 d .
H24A H 1.2361 0.3886 0.0773 0.142 Uiso 1 1 calc R
H24B H 1.1490 0.2298 0.1077 0.142 Uiso 1 1 calc R
H24C H 1.1724 0.4026 0.1534 0.142 Uiso 1 1 calc R
C25 C 0.6687(9) 0.2025(13) 0.0627(3) 0.115(3) Uani 1 1 d .
H25A H 0.6708 0.1363 0.0165 0.138 Uiso 1 1 calc R
H25B H 0.5681 0.1367 0.0829 0.138 Uiso 1 1 calc R
C26 C 0.6472(12) 0.3457(16) 0.0505(5) 0.144(4) Uani 1 1 d .
H26A H 0.5396 0.3119 0.0197 0.217 Uiso 1 1 calc R
H26B H 0.7424 0.4084 0.0277 0.217 Uiso 1 1 calc R
H26C H 0.6453 0.4127 0.0958 0.217 Uiso 1 1 calc R

loop_
_atom_site_aniso_label
_atom_site_aniso_U_11
_atom_site_aniso_U_22
_atom_site_aniso_U_33
_atom_site_aniso_U_23
_atom_site_aniso_U_13
_atom_site_aniso_U_12
Mo1 0.0484(2) 0.0398(2) 0.0327(2) 0.00028(15) 0.01045(15) 0.01395(17)
S1 0.0949(12) 0.0872(12) 0.1026(13) 0.0342(10) 0.0313(10) 0.0453(10)
O1 0.071(2) 0.050(2) 0.076(3) -0.0052(18) 0.014(2) 0.0016(18)
O2 0.087(3) 0.084(3) 0.0402(18) 0.0212(17) 0.0206(17) 0.033(2)
O3 0.0498(17) 0.0431(15) 0.0379(15) 0.0023(12) 0.0130(13) 0.0177(13)
Si1 0.0304(5) 0.0257(5) 0.0308(5) 0.0041(4) 0.0064(4) 0.0112(4)
C1 0.0321(18) 0.0270(17) 0.039(2) 0.0062(15) 0.0089(15) 0.0145(15)
C2 0.043(2) 0.043(2) 0.041(2) 0.0078(18) 0.0024(18) 0.0106(19)
C3 0.037(2) 0.049(3) 0.056(3) 0.003(2) 0.000(2) 0.004(2)
C4 0.041(2) 0.039(2) 0.065(3) 0.015(2) 0.021(2) 0.0096(19)
C5 0.049(2) 0.044(2) 0.048(2) 0.0182(19) 0.018(2) 0.023(2)
C6 0.036(2) 0.035(2) 0.039(2) 0.0079(16) 0.0068(17) 0.0170(17)
C7 0.0284(18) 0.0295(18) 0.0363(19) 0.0106(15) 0.0092(15) 0.0114(15)
C8 0.039(2) 0.033(2) 0.053(2) 0.0061(17) 0.0082(18) 0.0154(17)
C9 0.041(2) 0.047(2) 0.068(3) 0.018(2) 0.010(2) 0.029(2)
C10 0.036(2) 0.053(3) 0.050(2) 0.015(2) 0.0026(18) 0.020(2)
C11 0.048(2) 0.049(2) 0.042(2) 0.0019(18) -0.0021(19) 0.024(2)
C12 0.039(2) 0.038(2) 0.042(2) 0.0041(17) 0.0054(17) 0.0218(18)
C13 0.0324(18) 0.0284(18) 0.0296(18) 0.0034(14) -0.0011(14) 0.0130(15)
C14 0.046(2) 0.040(2) 0.041(2) 0.0097(17) 0.0097(18) 0.0218(19)
C15 0.058(3) 0.053(3) 0.045(2) 0.003(2) 0.007(2) 0.036(2)
C16 0.063(3) 0.038(2) 0.052(3) 0.0015(19) -0.005(2) 0.030(2)
C17 0.052(3) 0.032(2) 0.063(3) 0.016(2) 0.002(2) 0.0121(19)
C18 0.035(2) 0.036(2) 0.048(2) 0.0114(17) 0.0063(17) 0.0131(17)
N1 0.058(3) 0.080(3) 0.041(2) 0.000(2) 0.0036(19) 0.005(2)
C19 0.079(4) 0.065(3) 0.049(3) -0.008(2) -0.008(3) 0.023(3)
C20 0.102(5) 0.100(5) 0.053(3) -0.015(3) 0.012(3) 0.045(4)
C21 0.112(6) 0.060(4) 0.093(5) -0.011(3) 0.057(4) -0.009(4)
C22 0.113(6) 0.108(6) 0.108(6) 0.016(5) 0.024(5) 0.045(5)
C23 0.067(4) 0.088(4) 0.080(4) 0.024(3) 0.014(3) 0.018(3)
C24 0.071(4) 0.093(5) 0.097(5) 0.007(4) 0.019(4) 0.015(4)
C25 0.060(4) 0.193(9) 0.045(3) -0.021(4) -0.008(3) 0.026(5)
C26 0.101(7) 0.230(13) 0.109(7) 0.031(8) -0.023(5) 0.082(8)

loop_
_atom_type_symbol
_atom_type_description
_atom_type_scat_dispersion_real
_atom_type_scat_dispersion_imag
_atom_type_scat_source
C C 0.0033 0.0016 'International Tables Vol C Tables 4.2.6.8 and 6.1.1.4'
H H 0.0000 0.0000 'International Tables Vol C Tables 4.2.6.8 and 6.1.1.4'
N N 0.0061 0.0033 'International Tables Vol C Tables 4.2.6.8 and 6.1.1.4'
O O 0.0106 0.0060 'International Tables Vol C Tables 4.2.6.8 and 6.1.1.4'
Si Si 0.0817 0.0704 'International Tables Vol C Tables 4.2.6.8 and 6.1.1.4'
S S 0.1246 0.1234 'International Tables Vol C Tables 4.2.6.8 and 6.1.1.4'
Mo Mo -1.6832 0.6857 'International Tables Vol C Tables 4.2.6.8 and 6.1.1.4'

loop_
_geom_angle_atom_site_label_1
_geom_angle_atom_site_label_2
_geom_angle_atom_site_label_3
_geom_angle
O2 Mo1 O1 108.0(2)
O2 Mo1 O3 107.68(16)
O1 Mo1 O3 110.73(16)
O2 Mo1 S1 108.49(15)
O1 Mo1 S1 108.75(15)
O3 Mo1 S1 113.02(11)
Si1 O3 Mo1 161.21(19)
O3 Si1 C7 109.84(16)
O3 Si1 C1 108.82(16)
C7 Si1 C1 111.05(16)
O3 Si1 C13 109.22(16)
C7 Si1 C13 108.61(16)
C1 Si1 C13 109.28(16)
C6 C1 C2 117.3(4)
C6 C1 Si1 122.6(3)
C2 C1 Si1 120.1(3)
C3 C2 C1 121.1(4)
C4 C3 C2 120.0(4)
C3 C4 C5 119.9(4)
C4 C5 C6 119.9(4)
C5 C6 C1 121.7(4)
C12 C7 C8 117.3(4)
C12 C7 Si1 121.6(3)
C8 C7 Si1 121.0(3)
C9 C8 C7 121.2(4)
C10 C9 C8 120.0(4)
C9 C10 C11 120.2(4)
C10 C11 C12 119.5(4)
C7 C12 C11 121.8(4)
C14 C13 C18 117.5(3)
C14 C13 Si1 122.1(3)
C18 C13 Si1 120.3(3)
C13 C14 C15 121.6(4)
C16 C15 C14 119.9(4)
C15 C16 C17 120.3(4)
C18 C17 C16 119.5(4)
C17 C18 C13 121.2(4)
C25 N1 C19 113.0(5)
C25 N1 C23 107.5(5)
C19 N1 C23 110.9(5)
C25 N1 C21 111.1(6)
C19 N1 C21 106.6(4)
C23 N1 C21 107.8(5)
N1 C19 C20 114.2(5)
C22 C21 N1 118.4(7)
C24 C23 N1 117.4(6)
C26 C25 N1 114.9(7)

loop_
_geom_bond_atom_site_label_1
_geom_bond_atom_site_label_2
_geom_bond_distance
Mo1 O2 1.719(3)
Mo1 O1 1.792(4)
Mo1 O3 1.883(3)
Mo1 S1 2.1039(19)
O3 Si1 1.622(3)
Si1 C7 1.864(4)
Si1 C1 1.866(4)
Si1 C13 1.866(4)
C1 C6 1.391(5)
C1 C2 1.397(6)
C2 C3 1.389(6)
C3 C4 1.373(7)
C4 C5 1.380(7)
C5 C6 1.381(6)
C7 C12 1.390(5)
C7 C8 1.395(6)
C8 C9 1.392(6)
C9 C10 1.374(7)
C10 C11 1.378(6)
C11 C12 1.392(6)
C13 C14 1.383(6)
C13 C18 1.394(5)
C14 C15 1.389(6)
C15 C16 1.359(7)
C16 C17 1.389(7)
C17 C18 1.385(6)
N1 C25 1.483(8)
N1 C19 1.495(6)
N1 C23 1.532(7)
N1 C21 1.600(10)
C19 C20 1.521(9)
C21 C22 1.468(10)
C23 C24 1.488(9)
C25 C26 1.462(14)

loop_
_geom_torsion_atom_site_label_1
_geom_torsion_atom_site_label_2
_geom_torsion_atom_site_label_3
_geom_torsion_atom_site_label_4
_geom_torsion
O2 Mo1 O3 Si1 174.5(6)
O1 Mo1 O3 Si1 56.6(7)
S1 Mo1 O3 Si1 -65.7(6)
Mo1 O3 Si1 C7 83.7(6)
Mo1 O3 Si1 C1 -38.1(7)
Mo1 O3 Si1 C13 -157.3(6)
O3 Si1 C1 C6 142.8(3)
C7 Si1 C1 C6 21.8(4)
C13 Si1 C1 C6 -98.0(3)
O3 Si1 C1 C2 -36.8(4)
C7 Si1 C1 C2 -157.8(3)
C13 Si1 C1 C2 82.4(3)
C6 C1 C2 C3 -0.1(6)
Si1 C1 C2 C3 179.5(4)
C1 C2 C3 C4 -0.7(7)
C2 C3 C4 C5 1.0(7)
C3 C4 C5 C6 -0.4(7)
C4 C5 C6 C1 -0.5(6)
C2 C1 C6 C5 0.7(6)
Si1 C1 C6 C5 -178.9(3)
O3 Si1 C7 C12 140.2(3)
C1 Si1 C7 C12 -99.4(3)
C13 Si1 C7 C12 20.8(4)
O3 Si1 C7 C8 -42.0(3)
C1 Si1 C7 C8 78.5(3)
C13 Si1 C7 C8 -161.3(3)
C12 C7 C8 C9 -0.2(6)
Si1 C7 C8 C9 -178.1(3)
C7 C8 C9 C10 -0.1(7)
C8 C9 C10 C11 0.2(7)
C9 C10 C11 C12 -0.1(7)
C8 C7 C12 C11 0.3(6)
Si1 C7 C12 C11 178.3(3)
C10 C11 C12 C7 -0.2(7)
O3 Si1 C13 C14 136.3(3)
C7 Si1 C13 C14 -103.9(3)
C1 Si1 C13 C14 17.4(4)
O3 Si1 C13 C18 -46.8(3)
C7 Si1 C13 C18 72.9(3)
C1 Si1 C13 C18 -165.8(3)
C18 C13 C14 C15 0.2(6)
Si1 C13 C14 C15 177.2(3)
C13 C14 C15 C16 0.5(7)
C14 C15 C16 C17 -0.8(7)
C15 C16 C17 C18 0.5(7)
C16 C17 C18 C13 0.2(7)
C14 C13 C18 C17 -0.5(6)
Si1 C13 C18 C17 -177.5(3)
C25 N1 C19 C20 52.6(8)
C23 N1 C19 C20 173.3(6)
C21 N1 C19 C20 -69.6(7)
C25 N1 C21 C22 61.1(8)
C19 N1 C21 C22 -175.4(6)
C23 N1 C21 C22 -56.4(8)
C25 N1 C23 C24 -172.0(7)
C19 N1 C23 C24 64.0(8)
C21 N1 C23 C24 -52.3(8)
C19 N1 C25 C26 53.8(9)
C23 N1 C25 C26 -68.9(8)
C21 N1 C25 C26 173.5(7)
